data_2231941
loop_
_publ_author_name
'Yoon, Yeong Keng'
'Ali, Mohamed Ashraf'
'Choon, Tan Soo'
'Loh, Wan-Sin'
'Fun, Hoong-Kun'

_publ_section_title
;
 Ethyl 4-[3-(1<i>H</i>-imidazol-1-yl)propylamino]-3-nitrobenzoate
;
_journal_coeditor_code IS2771
_journal_issue 10
_journal_name_full 'Acta Crystallographica Section E'
_journal_page_first o2606
_journal_paper_doi 10.1107/S1600536811036300
_journal_volume 67
_journal_year 2011
_chemical_formula_iupac 'C15 H18 N4 O4'
_chemical_formula_moiety 'C15 H18 N4 O4'
_chemical_formula_sum 'C15 H18 N4 O4'
_chemical_formula_weight 318.33
_chemical_name_systematic
;
Ethyl 4-[3-(1<i>H</i>-imidazol-1-yl)propylamino]-3-nitrobenzoate
;
_space_group_IT_number 2
_symmetry_cell_setting triclinic
_symmetry_space_group_name_Hall '-P 1'
_symmetry_space_group_name_H-M 'P -1'
_atom_sites_solution_hydrogens geom
_atom_sites_solution_primary direct
_atom_sites_solution_secondary difmap
_audit_creation_method SHELXL-97
_cell_angle_alpha 77.4890(10)
_cell_angle_beta 81.7320(10)
_cell_angle_gamma 67.9770(10)
_cell_formula_units_Z 2
_cell_length_a 8.4860(4)
_cell_length_b 8.6175(4)
_cell_length_c 11.7507(6)
_cell_measurement_reflns_used 6626
_cell_measurement_temperature 297(2)
_cell_measurement_theta_max 32.51
_cell_measurement_theta_min 2.59
_cell_volume 775.83(7)
_computing_cell_refinement 'SAINT (Bruker, 2009)'
_computing_data_collection 'APEX2 (Bruker, 2009)'
_computing_data_reduction 'SAINT (Bruker, 2009)'
_computing_molecular_graphics 'SHELXTL (Sheldrick, 2008)'
_computing_publication_material
;
SHELXTL (Sheldrick, 2008) and PLATON (Spek, 2009)
;
_computing_structure_refinement 'SHELXTL (Sheldrick, 2008)'
_computing_structure_solution 'SHELXTL (Sheldrick, 2008)'
_diffrn_ambient_temperature 297(2)
_diffrn_measured_fraction_theta_full 0.989
_diffrn_measured_fraction_theta_max 0.989
_diffrn_measurement_device_type
;
Bruker SMART APEXII DUO CCD area-detector diffractometer
;
_diffrn_measurement_method '\f and \w scans'
_diffrn_radiation_monochromator graphite
_diffrn_radiation_source 'fine-focus sealed tube'
_diffrn_radiation_type MoK\a
_diffrn_radiation_wavelength 0.71073
_diffrn_reflns_av_R_equivalents 0.0210
_diffrn_reflns_av_sigmaI/netI 0.0222
_diffrn_reflns_limit_h_max 11
_diffrn_reflns_limit_h_min -11
_diffrn_reflns_limit_k_max 12
_diffrn_reflns_limit_k_min -11
_diffrn_reflns_limit_l_max 16
_diffrn_reflns_limit_l_min -16
_diffrn_reflns_number 15358
_diffrn_reflns_theta_full 30.00
_diffrn_reflns_theta_max 30.00
_diffrn_reflns_theta_min 2.59
_diffrn_standards_number 0
_exptl_absorpt_coefficient_mu 0.101
_exptl_absorpt_correction_T_max 0.9776
_exptl_absorpt_correction_T_min 0.9582
_exptl_absorpt_correction_type multi-scan
_exptl_absorpt_process_details '(<i>SADABS</i>; Bruker, 2009)'
_exptl_crystal_colour yellow
_exptl_crystal_density_diffrn 1.363
_exptl_crystal_density_method 'not measured'
_exptl_crystal_description block
_exptl_crystal_F_000 336
_exptl_crystal_size_max 0.43
_exptl_crystal_size_mid 0.37
_exptl_crystal_size_min 0.23
_refine_diff_density_max 0.308
_refine_diff_density_min -0.233
_refine_ls_extinction_method none
_refine_ls_goodness_of_fit_ref 1.045
_refine_ls_hydrogen_treatment mixed
_refine_ls_matrix_type full
_refine_ls_number_parameters 213
_refine_ls_number_reflns 4470
_refine_ls_number_restraints 0
_refine_ls_restrained_S_all 1.045
_refine_ls_R_factor_all 0.0589
_refine_ls_R_factor_gt 0.0494
_refine_ls_shift/su_max 0.001
_refine_ls_shift/su_mean <0.001
_refine_ls_structure_factor_coef Fsqd
_refine_ls_weighting_details 'calc w=1/[\s^2^(Fo^2^)+(0.1056P)^2^+0.1039P] where P=(Fo^2^+2Fc^2^)/3'
_refine_ls_weighting_scheme calc
_refine_ls_wR_factor_gt 0.1584
_refine_ls_wR_factor_ref 0.1731
_reflns_number_gt 3627
_reflns_number_total 4470
_reflns_threshold_expression I>2\s(I)
_cod_data_source_file is2771.cif
_cod_data_source_block I
_cod_database_code 2231941
_cod_database_fobs_code 2231941

loop_
_symmetry_equiv_pos_as_xyz
'x, y, z'
'-x, -y, -z'

loop_
_atom_site_type_symbol
_atom_site_label
_atom_site_fract_x
_atom_site_fract_y
_atom_site_fract_z
_atom_site_U_iso_or_equiv
_atom_site_adp_type
_atom_site_calc_flag
_atom_site_refinement_flags
_atom_site_occupancy
_atom_site_symmetry_multiplicity
O O1 0.70039(15) 1.08819(19) 0.76638(14) 0.0819(4) Uani d . 1 1
O O2 0.66111(13) 0.92725(15) 0.66648(11) 0.0630(3) Uani d . 1 1
O O3 0.28465(12) 1.36380(12) 1.04716(9) 0.0495(2) Uani d . 1 1
O O4 0.04276(15) 1.30975(15) 1.09224(9) 0.0602(3) Uani d . 1 1
N N1 0.39536(14) 0.82823(14) 0.71627(10) 0.0439(3) Uani d . 1 1
N N2 0.16593(13) 0.56169(13) 0.55424(9) 0.0411(2) Uani d . 1 1
N N3 0.32584(19) 0.38579(17) 0.43667(11) 0.0598(3) Uani d . 1 1
N N4 0.61326(13) 1.01531(14) 0.74276(10) 0.0457(3) Uani d . 1 1
C C1 0.1987(2) 0.4015(2) 0.61436(12) 0.0579(4) Uani d . 1 1
H H1A 0.1613 0.3702 0.6912 0.069 Uiso calc R 1 1
C C2 0.2965(2) 0.29595(19) 0.54111(13) 0.0586(4) Uani d . 1 1
H H2A 0.3376 0.1779 0.5601 0.070 Uiso calc R 1 1
C C3 0.2444(2) 0.5452(2) 0.44782(13) 0.0605(4) Uani d . 1 1
H H3A 0.2415 0.6368 0.3883 0.073 Uiso calc R 1 1
C C4 0.06090(17) 0.72024(18) 0.59566(13) 0.0511(3) Uani d . 1 1
H H4A 0.0024 0.6934 0.6702 0.061 Uiso calc R 1 1
H H4B -0.0249 0.7878 0.5406 0.061 Uiso calc R 1 1
C C5 0.16440(18) 0.82458(16) 0.60979(12) 0.0487(3) Uani d . 1 1
H H5A 0.0879 0.9313 0.6318 0.058 Uiso calc R 1 1
H H5B 0.2240 0.8505 0.5355 0.058 Uiso calc R 1 1
C C6 0.29333(16) 0.73156(15) 0.70181(11) 0.0423(3) Uani d . 1 1
H H6A 0.2332 0.7064 0.7760 0.051 Uiso calc R 1 1
H H6B 0.3686 0.6242 0.6801 0.051 Uiso calc R 1 1
C C7 0.34741(14) 0.94586(14) 0.78555(10) 0.0364(2) Uani d . 1 1
C C8 0.18281(16) 0.98950(16) 0.84576(11) 0.0432(3) Uani d . 1 1
H H8A 0.1076 0.9408 0.8327 0.052 Uiso calc R 1 1
C C9 0.13241(16) 1.10113(16) 0.92231(11) 0.0435(3) Uani d . 1 1
H H9A 0.0238 1.1261 0.9598 0.052 Uiso calc R 1 1
C C10 0.23935(15) 1.17874(14) 0.94578(10) 0.0383(2) Uani d . 1 1
C C11 0.39749(15) 1.14588(14) 0.88549(10) 0.0379(2) Uani d . 1 1
H H11A 0.4695 1.1985 0.8982 0.045 Uiso calc R 1 1
C C12 0.44984(14) 1.03452(14) 0.80583(10) 0.0361(2) Uani d . 1 1
C C13 0.17697(17) 1.28977(15) 1.03544(10) 0.0417(3) Uani d . 1 1
C C14 0.22780(19) 1.47706(18) 1.13211(12) 0.0512(3) Uani d . 1 1
H H14A 0.2402 1.4115 1.2107 0.061 Uiso calc R 1 1
H H14B 0.1087 1.5475 1.1245 0.061 Uiso calc R 1 1
C C15 0.3332(3) 1.5847(2) 1.10987(17) 0.0705(5) Uani d . 1 1
H H15A 0.2972 1.6612 1.1648 0.106 Uiso calc R 1 1
H H15B 0.3203 1.6488 1.0319 0.106 Uiso calc R 1 1
H H15C 0.4506 1.5140 1.1185 0.106 Uiso calc R 1 1
H H1N1 0.495(2) 0.808(2) 0.6809(15) 0.058(5) Uiso d . 1 1

loop_
_atom_site_aniso_label
_atom_site_aniso_U_11
_atom_site_aniso_U_22
_atom_site_aniso_U_33
_atom_site_aniso_U_12
_atom_site_aniso_U_13
_atom_site_aniso_U_23
O1 0.0597(7) 0.1035(10) 0.1167(11) -0.0523(7) 0.0326(7) -0.0724(9)
O2 0.0512(5) 0.0719(7) 0.0792(7) -0.0281(5) 0.0258(5) -0.0497(6)
O3 0.0513(5) 0.0525(5) 0.0546(5) -0.0209(4) 0.0062(4) -0.0319(4)
O4 0.0660(6) 0.0713(7) 0.0563(6) -0.0357(5) 0.0245(5) -0.0365(5)
N1 0.0431(5) 0.0441(5) 0.0525(6) -0.0187(4) 0.0085(4) -0.0272(4)
N2 0.0406(5) 0.0477(5) 0.0404(5) -0.0169(4) 0.0025(4) -0.0202(4)
N3 0.0698(8) 0.0594(7) 0.0533(7) -0.0226(6) 0.0142(6) -0.0296(6)
N4 0.0406(5) 0.0446(5) 0.0577(6) -0.0183(4) 0.0090(4) -0.0235(5)
C1 0.0748(9) 0.0574(8) 0.0400(6) -0.0233(7) 0.0052(6) -0.0120(6)
C2 0.0720(9) 0.0480(7) 0.0528(8) -0.0128(6) -0.0063(7) -0.0170(6)
C3 0.0832(10) 0.0545(8) 0.0434(7) -0.0261(7) 0.0163(7) -0.0186(6)
C4 0.0396(6) 0.0556(7) 0.0600(8) -0.0093(5) -0.0002(5) -0.0302(6)
C5 0.0544(7) 0.0413(6) 0.0514(7) -0.0126(5) -0.0025(5) -0.0194(5)
C6 0.0470(6) 0.0380(5) 0.0482(6) -0.0172(5) 0.0019(5) -0.0203(5)
C7 0.0416(5) 0.0336(5) 0.0368(5) -0.0146(4) 0.0032(4) -0.0133(4)
C8 0.0458(6) 0.0454(6) 0.0478(6) -0.0245(5) 0.0110(5) -0.0215(5)
C9 0.0470(6) 0.0436(6) 0.0454(6) -0.0221(5) 0.0132(5) -0.0193(5)
C10 0.0463(6) 0.0359(5) 0.0357(5) -0.0165(4) 0.0053(4) -0.0144(4)
C11 0.0416(5) 0.0356(5) 0.0407(5) -0.0157(4) 0.0012(4) -0.0143(4)
C12 0.0373(5) 0.0344(5) 0.0386(5) -0.0136(4) 0.0043(4) -0.0136(4)
C13 0.0500(6) 0.0406(6) 0.0379(5) -0.0179(5) 0.0047(4) -0.0159(4)
C14 0.0616(8) 0.0506(7) 0.0481(7) -0.0195(6) 0.0019(6) -0.0275(5)
C15 0.0860(12) 0.0714(10) 0.0742(10) -0.0428(9) 0.0087(9) -0.0364(8)

loop_
_atom_type_symbol
_atom_type_description
_atom_type_scat_dispersion_real
_atom_type_scat_dispersion_imag
_atom_type_scat_source
C C 0.0033 0.0016 'International Tables Vol C Tables 4.2.6.8 and 6.1.1.4'
H H 0.0000 0.0000 'International Tables Vol C Tables 4.2.6.8 and 6.1.1.4'
N N 0.0061 0.0033 'International Tables Vol C Tables 4.2.6.8 and 6.1.1.4'
O O 0.0106 0.0060 'International Tables Vol C Tables 4.2.6.8 and 6.1.1.4'

loop_
_geom_angle_atom_site_label_1
_geom_angle_atom_site_label_2
_geom_angle_atom_site_label_3
_geom_angle
C13 O3 C14 115.30(10)
C7 N1 C6 124.49(10)
C7 N1 H1N1 116.5(12)
C6 N1 H1N1 119.0(12)
C3 N2 C1 105.75(12)
C3 N2 C4 127.17(12)
C1 N2 C4 127.05(11)
C3 N3 C2 104.48(12)
O1 N4 O2 121.58(11)
O1 N4 C12 119.17(10)
O2 N4 C12 119.25(10)
C2 C1 N2 106.62(13)
C2 C1 H1A 126.7
N2 C1 H1A 126.7
N3 C2 C1 110.43(13)
N3 C2 H2A 124.8
C1 C2 H2A 124.8
N3 C3 N2 112.72(13)
N3 C3 H3A 123.6
N2 C3 H3A 123.6
N2 C4 C5 112.73(10)
N2 C4 H4A 109.0
C5 C4 H4A 109.0
N2 C4 H4B 109.0
C5 C4 H4B 109.0
H4A C4 H4B 107.8
C4 C5 C6 112.09(11)
C4 C5 H5A 109.2
C6 C5 H5A 109.2
C4 C5 H5B 109.2
C6 C5 H5B 109.2
H5A C5 H5B 107.9
N1 C6 C5 113.19(11)
N1 C6 H6A 108.9
C5 C6 H6A 108.9
N1 C6 H6B 108.9
C5 C6 H6B 108.9
H6A C6 H6B 107.8
N1 C7 C8 119.86(10)
N1 C7 C12 125.14(10)
C8 C7 C12 115.00(9)
C9 C8 C7 121.81(11)
C9 C8 H8A 119.1
C7 C8 H8A 119.1
C8 C9 C10 121.93(11)
C8 C9 H9A 119.0
C10 C9 H9A 119.0
C11 C10 C9 118.24(10)
C11 C10 C13 123.90(11)
C9 C10 C13 117.86(10)
C10 C11 C12 120.55(11)
C10 C11 H11A 119.7
C12 C11 H11A 119.7
C11 C12 C7 122.29(10)
C11 C12 N4 116.41(10)
C7 C12 N4 121.29(9)
O4 C13 O3 123.64(11)
O4 C13 C10 123.26(11)
O3 C13 C10 113.10(10)
O3 C14 C15 108.04(12)
O3 C14 H14A 110.1
C15 C14 H14A 110.1
O3 C14 H14B 110.1
C15 C14 H14B 110.1
H14A C14 H14B 108.4
C14 C15 H15A 109.5
C14 C15 H15B 109.5
H15A C15 H15B 109.5
C14 C15 H15C 109.5
H15A C15 H15C 109.5
H15B C15 H15C 109.5

loop_
_geom_bond_atom_site_label_1
_geom_bond_atom_site_label_2
_geom_bond_distance
O1 N4 1.2251(15)
O2 N4 1.2261(14)
O3 C13 1.3313(15)
O3 C14 1.4533(14)
O4 C13 1.2067(16)
N1 C7 1.3449(13)
N1 C6 1.4551(15)
N1 H1N1 0.856(19)
N2 C3 1.3395(16)
N2 C1 1.3518(19)
N2 C4 1.4657(15)
N3 C3 1.3120(19)
N3 C2 1.346(2)
N4 C12 1.4440(15)
C1 C2 1.351(2)
C1 H1A 0.9300
C2 H2A 0.9300
C3 H3A 0.9300
C4 C5 1.5186(19)
C4 H4A 0.9700
C4 H4B 0.9700
C5 C6 1.5217(19)
C5 H5A 0.9700
C5 H5B 0.9700
C6 H6A 0.9700
C6 H6B 0.9700
C7 C8 1.4249(16)
C7 C12 1.4257(15)
C8 C9 1.3686(15)
C8 H8A 0.9300
C9 C10 1.3978(17)
C9 H9A 0.9300
C10 C11 1.3826(16)
C10 C13 1.4840(15)
C11 C12 1.3944(14)
C11 H11A 0.9300
C14 C15 1.476(2)
C14 H14A 0.9700
C14 H14B 0.9700
C15 H15A 0.9600
C15 H15B 0.9600
C15 H15C 0.9600

loop_
_geom_hbond_atom_site_label_D
_geom_hbond_atom_site_label_H
_geom_hbond_atom_site_label_A
_geom_hbond_site_symmetry_A
_geom_hbond_distance_DH
_geom_hbond_distance_HA
_geom_hbond_distance_DA
_geom_hbond_angle_DHA
_geom_hbond_publ_flag
N1 H1N1 O2 . 0.859(18) 2.004(18) 2.6464(18) 130.9(15) yes
N1 H1N1 N3 2_666 0.859(18) 2.345(17) 3.0281(18) 136.7(15) yes
C15 H15A O1 2_687 0.96 2.47 3.346(2) 151 yes
C1 H1A Cg1 1_545 0.93 2.90 3.5962(16) 132 yes

loop_
_geom_torsion_atom_site_label_1
_geom_torsion_atom_site_label_2
_geom_torsion_atom_site_label_3
_geom_torsion_atom_site_label_4
_geom_torsion
C3 N2 C1 C2 0.29(18)
C4 N2 C1 C2 178.23(13)
C3 N3 C2 C1 -0.4(2)
N2 C1 C2 N3 0.0(2)
C2 N3 C3 N2 0.6(2)
C1 N2 C3 N3 -0.5(2)
C4 N2 C3 N3 -178.48(13)
C3 N2 C4 C5 -70.00(19)
C1 N2 C4 C5 112.49(16)
N2 C4 C5 C6 -62.97(15)
C7 N1 C6 C5 85.02(15)
C4 C5 C6 N1 179.45(10)
C6 N1 C7 C8 -3.56(19)
C6 N1 C7 C12 176.19(11)
N1 C7 C8 C9 176.17(12)
C12 C7 C8 C9 -3.61(18)
C7 C8 C9 C10 0.0(2)
C8 C9 C10 C11 2.76(19)
C8 C9 C10 C13 -176.37(12)
C9 C10 C11 C12 -1.70(18)
C13 C10 C11 C12 177.37(10)
C10 C11 C12 C7 -2.12(18)
C10 C11 C12 N4 176.86(11)
N1 C7 C12 C11 -175.11(11)
C8 C7 C12 C11 4.66(17)
N1 C7 C12 N4 5.96(19)
C8 C7 C12 N4 -174.27(11)
O1 N4 C12 C11 4.07(19)
O2 N4 C12 C11 -175.55(12)
O1 N4 C12 C7 -176.93(13)
O2 N4 C12 C7 3.44(19)
C14 O3 C13 O4 -1.8(2)
C14 O3 C13 C10 178.66(10)
C11 C10 C13 O4 -175.61(13)
C9 C10 C13 O4 3.5(2)
C11 C10 C13 O3 3.97(18)
C9 C10 C13 O3 -176.96(11)
C13 O3 C14 C15 -163.51(13)
